data_4330481
loop_
_publ_author_name
'Ai-Xia Zheng'
'Jing Si'
'Xiao-Yan Tang'
'Li-Li Miao'
'Miao Yu'
'Kai-Peng Hou'
'Fan Wang'
'Hong-Xi Li'
'Jian-Ping Lang'

_publ_contact_author_address
;         
College of Chemistry, Chemical Engineering and Materials Science 
Suzhou University, Suzhou 215123, Jiangsu, 
P. R. China
;
_publ_contact_author_email jplang@suda.edu.cn
_publ_contact_author_fax 86-512-65880089
_publ_contact_author_name 'Jian-Ping Lang'
_publ_contact_author_phone 86-512-65882865
_publ_section_title
;
 Reactions of the Cationic Zinc Thiolate Model Complex [Zn(Tab)4](PF6)2
 with N-Donor Ligands and Cobalt Dichloride
;
_journal_name_full 'Inorganic Chemistry'
_journal_page_first 10262
_journal_page_last 10273
_journal_paper_doi 10.1021/ic301191n
_journal_volume 51
_journal_year 2012
_chemical_formula_moiety 'C38 H42 Co N6 S2, 3(F6 P)'
_chemical_formula_sum 'C38 H42 Co F18 N6 P3 S2'
_chemical_formula_weight 1140.74
_chemical_name_systematic
; 
 ? 
;
_space_group_IT_number 15
_symmetry_cell_setting monoclinic
_symmetry_space_group_name_Hall '-C 2yc'
_symmetry_space_group_name_H-M 'C 1 2/c 1'
_atom_sites_solution_hydrogens geom
_atom_sites_solution_primary direct
_atom_sites_solution_secondary difmap
_cell_angle_alpha 90.00
_cell_angle_beta 110.69(3)
_cell_angle_gamma 90.00
_cell_formula_units_Z 8
_cell_length_a 27.304(6)
_cell_length_b 10.628(2)
_cell_length_c 34.147(7)
_cell_measurement_reflns_used 17114
_cell_measurement_temperature 223(2)
_cell_measurement_theta_max 27.4971
_cell_measurement_theta_min 3.0078
_cell_volume 9270(4)
_computing_cell_refinement 'CrystalClear, Ver. 1.30 (Rigaku/MSC, 2001)'
_computing_data_collection 'CrystalClear, Ver. 1.30 (Rigaku/MSC, 2001)'
_computing_data_reduction 'CrystalStructure, Ver. 3.60 (Rigaku/MSC, 2004)'
_computing_molecular_graphics 'ORTEPII (Johnson, 1976)'
_computing_publication_material SHELXL97
_computing_structure_refinement 'SHELXL-97 (Sheldrick, 1997)'
_computing_structure_solution 'SHELXS-97 (Sheldrick, 1990)'
_diffrn_ambient_temperature 223(2)
_diffrn_measured_fraction_theta_full 0.991
_diffrn_measured_fraction_theta_max 0.991
_diffrn_measurement_device_type 'Rigaku MercuryCCD area detector'
_diffrn_measurement_method \w
_diffrn_radiation_monochromator graphite
_diffrn_radiation_source 'fine-focus sealed tube'
_diffrn_radiation_type MoK\a
_diffrn_radiation_wavelength 0.71073
_diffrn_reflns_av_R_equivalents 0.0559
_diffrn_reflns_av_sigmaI/netI 0.1117
_diffrn_reflns_limit_h_max 35
_diffrn_reflns_limit_h_min -31
_diffrn_reflns_limit_k_max 12
_diffrn_reflns_limit_k_min -13
_diffrn_reflns_limit_l_max 38
_diffrn_reflns_limit_l_min -44
_diffrn_reflns_number 41307
_diffrn_reflns_theta_full 27.49
_diffrn_reflns_theta_max 27.49
_diffrn_reflns_theta_min 3.01
_diffrn_standards_decay_% 0
_diffrn_standards_interval_count 0
_diffrn_standards_interval_time 0
_diffrn_standards_number 0
_exptl_absorpt_coefficient_mu 0.674
_exptl_absorpt_correction_T_max 0.8233
_exptl_absorpt_correction_T_min 0.7742
_exptl_absorpt_correction_type multi-scan
_exptl_absorpt_process_details 'Jacobson, R. (1998) Private communication to Rigaku Company, Tokyo, Japan.'
_exptl_crystal_colour black
_exptl_crystal_density_diffrn 1.635
_exptl_crystal_description Block
_exptl_crystal_F_000 4624
_exptl_crystal_size_max 0.40
_exptl_crystal_size_mid 0.40
_exptl_crystal_size_min 0.30
_refine_diff_density_max 0.639
_refine_diff_density_min -0.462
_refine_diff_density_rms 0.078
_refine_ls_extinction_coef 0.00017(7)
_refine_ls_extinction_expression Fc^*^=kFc[1+0.001xFc^2^\l^3^/sin(2\q)]^-1/4^
_refine_ls_extinction_method SHELXL
_refine_ls_goodness_of_fit_ref 1.195
_refine_ls_hydrogen_treatment constr
_refine_ls_matrix_type full
_refine_ls_number_parameters 750
_refine_ls_number_reflns 10541
_refine_ls_number_restraints 0
_refine_ls_restrained_S_all 1.195
_refine_ls_R_factor_all 0.0960
_refine_ls_R_factor_gt 0.0803
_refine_ls_shift/su_max 0.004
_refine_ls_shift/su_mean 0.000
_refine_ls_structure_factor_coef Fsqd
_refine_ls_weighting_details 'calc w=1/[\s^2^(Fo^2^)+(0.0574P)^2^+17.2821P] where P=(Fo^2^+2Fc^2^)/3'
_refine_ls_weighting_scheme calc
_refine_ls_wR_factor_gt 0.1698
_refine_ls_wR_factor_ref 0.1781
_reflns_number_gt 8920
_reflns_number_total 10541
_reflns_threshold_expression >2sigma(I)
_cod_data_source_file ic301191n_si_002_6.cif
_cod_data_source_block 6
_cod_original_cell_volume 9270(3)
_cod_original_sg_symbol_H-M 'C 2/c'
_cod_database_code 4330481

loop_
_symmetry_equiv_pos_as_xyz
'x, y, z'
'-x, y, -z+1/2'
'x+1/2, y+1/2, z'
'-x+1/2, y+1/2, -z+1/2'
'-x, -y, -z'
'x, -y, z-1/2'
'-x+1/2, -y+1/2, -z'
'x+1/2, -y+1/2, z-1/2'

loop_
_atom_site_label
_atom_site_type_symbol
_atom_site_fract_x
_atom_site_fract_y
_atom_site_fract_z
_atom_site_U_iso_or_equiv
_atom_site_adp_type
_atom_site_occupancy
_atom_site_symmetry_multiplicity
_atom_site_calc_flag
_atom_site_refinement_flags
_atom_site_disorder_assembly
_atom_site_disorder_group
Co1 Co 0.824995(18) 0.41452(5) 0.715430(14) 0.04016(16) Uani 1 1 d . . .
S1 S 0.79305(4) 0.46325(13) 0.76694(3) 0.0555(3) Uani 1 1 d . . .
S2 S 0.74293(4) 0.33517(12) 0.68424(3) 0.0594(3) Uani 1 1 d . . .
N1 N 0.95775(14) 0.6773(3) 0.92196(11) 0.0528(8) Uani 1 1 d . . .
N2 N 0.65926(13) 0.5031(3) 0.50331(10) 0.0489(8) Uani 1 1 d . . .
N3 N 0.85309(12) 0.2589(3) 0.74515(10) 0.0489(8) Uani 1 1 d . . .
N4 N 0.89532(11) 0.4775(3) 0.74775(9) 0.0400(7) Uani 1 1 d . . .
N5 N 0.80181(11) 0.5698(3) 0.68378(9) 0.0409(7) Uani 1 1 d . . .
N6 N 0.84939(11) 0.3754(3) 0.66874(9) 0.0389(7) Uani 1 1 d . . .
P1 P 0.66536(6) 0.97948(12) 0.51524(4) 0.0656(3) Uani 1 1 d . . .
P2 P 0.92701(6) 0.88921(13) 0.65878(6) 0.0869(5) Uani 1 1 d . . .
P3 P 0.98017(5) 1.17846(11) 0.92407(4) 0.0581(3) Uani 1 1 d . . .
F1 F 0.71810(17) 0.9160(6) 0.54146(13) 0.157(2) Uani 1 1 d . . .
F2 F 0.61233(15) 1.0377(5) 0.48677(13) 0.1345(16) Uani 1 1 d . . .
F3 F 0.63558(18) 0.8784(3) 0.53189(13) 0.1202(14) Uani 1 1 d . . .
F4 F 0.6669(2) 1.0660(4) 0.55221(13) 0.1353(16) Uani 1 1 d . . .
F5 F 0.6640(2) 0.8913(3) 0.47751(11) 0.1294(16) Uani 1 1 d . . .
F6 F 0.69362(16) 1.0820(3) 0.49687(12) 0.1109(12) Uani 1 1 d . . .
C1 C 0.84338(13) 0.5248(4) 0.81127(11) 0.0433(9) Uani 1 1 d . . .
C2 C 0.86841(16) 0.4499(4) 0.84596(12) 0.0501(10) Uani 1 1 d . A .
H2A H 0.8604 0.3636 0.8450 0.060 Uiso 1 1 calc R . .
C3 C 0.90473(16) 0.4996(4) 0.88181(12) 0.0506(10) Uani 1 1 d . . .
H3A H 0.9205 0.4478 0.9052 0.061 Uiso 1 1 calc R A .
C4 C 0.91775(14) 0.6247(3) 0.88324(12) 0.0423(8) Uani 1 1 d . A .
C5 C 0.89370(17) 0.7014(4) 0.84923(13) 0.0535(10) Uani 1 1 d . . .
H5A H 0.9026 0.7871 0.8502 0.064 Uiso 1 1 calc R A .
C6 C 0.85700(16) 0.6520(4) 0.81425(12) 0.0509(10) Uani 1 1 d . A .
H6A H 0.8404 0.7052 0.7914 0.061 Uiso 1 1 calc R . .
C7 C 0.9799(4) 0.5842(9) 0.9574(3) 0.064(3) Uani 0.537(8) 1 d P A 1
H7A H 0.9956 0.5143 0.9479 0.097 Uiso 0.537(8) 1 calc PR A 1
H7B H 0.9520 0.5534 0.9662 0.097 Uiso 0.537(8) 1 calc PR A 1
H7C H 1.0063 0.6255 0.9808 0.097 Uiso 0.537(8) 1 calc PR A 1
C8 C 1.0019(4) 0.7342(15) 0.9121(4) 0.099(5) Uani 0.537(8) 1 d P A 1
H8A H 1.0175 0.6710 0.8997 0.149 Uiso 0.537(8) 1 calc PR A 1
H8B H 1.0280 0.7656 0.9376 0.149 Uiso 0.537(8) 1 calc PR A 1
H8C H 0.9888 0.8031 0.8925 0.149 Uiso 0.537(8) 1 calc PR A 1
C9 C 0.9332(5) 0.7820(9) 0.9413(3) 0.073(3) Uani 0.537(8) 1 d P A 1
H9A H 0.8954 0.7800 0.9281 0.109 Uiso 0.537(8) 1 calc PR A 1
H9B H 0.9462 0.8636 0.9367 0.109 Uiso 0.537(8) 1 calc PR A 1
H9C H 0.9428 0.7674 0.9711 0.109 Uiso 0.537(8) 1 calc PR A 1
F7 F 0.8682(8) 0.9305(16) 0.6426(7) 0.132(6) Uani 0.537(8) 1 d P A 1
F8 F 0.9059(5) 0.7668(11) 0.6229(6) 0.150(6) Uani 0.537(8) 1 d P A 1
F9 F 0.9467(5) 1.0312(13) 0.6819(4) 0.082(3) Uani 0.537(8) 1 d P A 1
F10 F 0.9813(6) 0.8369(18) 0.6629(6) 0.139(7) Uani 0.537(8) 1 d P A 1
F11 F 0.9265(6) 0.9653(10) 0.6151(4) 0.099(4) Uani 0.537(8) 1 d P A 1
F12 F 0.9199(7) 0.8048(15) 0.6885(6) 0.187(7) Uani 0.537(8) 1 d P A 1
F13 F 1.0385(4) 1.1663(14) 0.9439(6) 0.168(8) Uani 0.537(8) 1 d P A 1
F14 F 0.9713(8) 1.0632(8) 0.8945(3) 0.143(5) Uani 0.537(8) 1 d P A 1
F15 F 0.9823(6) 1.3018(9) 0.9499(3) 0.128(5) Uani 0.537(8) 1 d P A 1
F16 F 0.9167(3) 1.2015(8) 0.9044(4) 0.098(4) Uani 0.537(8) 1 d P A 1
F17 F 0.9815(7) 1.0771(17) 0.9594(5) 0.079(3) Uani 0.537(8) 1 d P A 1
F18 F 0.9784(7) 1.2559(15) 0.8857(5) 0.109(6) Uani 0.537(8) 1 d P A 1
C7' C 0.9403(8) 0.6426(17) 0.9569(3) 0.116(7) Uani 0.463(8) 1 d P A 2
H7'A H 0.9463 0.5535 0.9629 0.174 Uiso 0.463(8) 1 calc PR A 2
H7'B H 0.9032 0.6607 0.9492 0.174 Uiso 0.463(8) 1 calc PR A 2
H7'C H 0.9598 0.6908 0.9816 0.174 Uiso 0.463(8) 1 calc PR A 2
C8' C 1.0107(4) 0.6204(12) 0.9262(5) 0.092(5) Uani 0.463(8) 1 d P A 2
H8'A H 1.0056 0.5517 0.9065 0.138 Uiso 0.463(8) 1 calc PR A 2
H8'B H 1.0276 0.5889 0.9545 0.138 Uiso 0.463(8) 1 calc PR A 2
H8'C H 1.0325 0.6844 0.9204 0.138 Uiso 0.463(8) 1 calc PR A 2
C9' C 0.9623(5) 0.8148(9) 0.9211(4) 0.070(3) Uani 0.463(8) 1 d P A 2
H9'A H 0.9839 0.8376 0.9049 0.105 Uiso 0.463(8) 1 calc PR A 2
H9'B H 0.9783 0.8462 0.9494 0.105 Uiso 0.463(8) 1 calc PR A 2
H9'C H 0.9278 0.8515 0.9083 0.105 Uiso 0.463(8) 1 calc PR A 2
F7' F 0.8736(10) 0.925(2) 0.6679(6) 0.138(8) Uani 0.463(8) 1 d P A 2
F8' F 0.9123(4) 0.7512(9) 0.6533(5) 0.092(4) Uani 0.463(8) 1 d P A 2
F9' F 0.9451(11) 1.006(2) 0.6752(7) 0.182(11) Uani 0.463(8) 1 d P A 2
F10' F 0.9860(6) 0.8641(17) 0.6618(4) 0.077(4) Uani 0.463(8) 1 d P A 2
F11' F 0.9077(8) 0.9263(15) 0.6174(5) 0.157(9) Uani 0.463(8) 1 d P A 2
F12' F 0.9516(5) 0.8550(11) 0.7118(3) 0.106(4) Uani 0.463(8) 1 d P A 2
F13' F 1.0350(6) 1.2343(13) 0.9552(4) 0.115(5) Uani 0.463(8) 1 d P A 2
F14' F 1.0158(5) 1.0915(8) 0.9070(3) 0.090(3) Uani 0.463(8) 1 d P A 2
F15' F 0.9524(6) 1.2616(12) 0.9472(5) 0.113(5) Uani 0.463(8) 1 d P A 2
F16' F 0.9303(5) 1.130(2) 0.8951(3) 0.159(8) Uani 0.463(8) 1 d P A 2
F17' F 0.9735(13) 1.091(3) 0.9570(8) 0.152(10) Uani 0.463(8) 1 d P A 2
F18' F 0.9869(6) 1.2931(16) 0.8945(7) 0.087(5) Uani 0.463(8) 1 d P A 2
C10 C 0.71874(14) 0.3832(4) 0.63128(12) 0.0478(9) Uani 1 1 d . . .
C11 C 0.73121(16) 0.3183(4) 0.60091(13) 0.0526(10) Uani 1 1 d . . .
H11A H 0.7534 0.2479 0.6087 0.063 Uiso 1 1 calc R . .
C12 C 0.71167(16) 0.3553(4) 0.55935(13) 0.0522(10) Uani 1 1 d . . .
H12A H 0.7207 0.3108 0.5391 0.063 Uiso 1 1 calc R . .
C13 C 0.67885(14) 0.4580(3) 0.54802(11) 0.0417(8) Uani 1 1 d . . .
C14 C 0.66586(15) 0.5244(4) 0.57738(13) 0.0521(10) Uani 1 1 d . . .
H14A H 0.6440 0.5954 0.5695 0.063 Uiso 1 1 calc R . .
C15 C 0.68528(15) 0.4860(4) 0.61891(12) 0.0553(11) Uani 1 1 d . . .
H15A H 0.6757 0.5301 0.6390 0.066 Uiso 1 1 calc R . .
C16 C 0.6594(2) 0.4024(5) 0.47336(14) 0.0820(17) Uani 1 1 d . . .
H16A H 0.6367 0.3343 0.4753 0.123 Uiso 1 1 calc R . .
H16B H 0.6948 0.3707 0.4801 0.123 Uiso 1 1 calc R . .
H16C H 0.6470 0.4360 0.4451 0.123 Uiso 1 1 calc R . .
C17 C 0.6944(2) 0.6073(6) 0.49983(18) 0.0922(19) Uani 1 1 d . . .
H17A H 0.7299 0.5759 0.5073 0.138 Uiso 1 1 calc R . .
H17B H 0.6938 0.6751 0.5187 0.138 Uiso 1 1 calc R . .
H17C H 0.6824 0.6385 0.4713 0.138 Uiso 1 1 calc R . .
C18 C 0.60540(19) 0.5575(6) 0.49127(15) 0.0798(16) Uani 1 1 d . . .
H18A H 0.5812 0.4926 0.4929 0.120 Uiso 1 1 calc R . .
H18B H 0.5946 0.5895 0.4629 0.120 Uiso 1 1 calc R . .
H18C H 0.6055 0.6256 0.5102 0.120 Uiso 1 1 calc R . .
C19 C 0.82827(18) 0.1484(4) 0.74181(15) 0.0632(12) Uani 1 1 d . . .
H19A H 0.7929 0.1432 0.7243 0.076 Uiso 1 1 calc R . .
C20 C 0.8526(2) 0.0424(5) 0.76303(18) 0.0830(17) Uani 1 1 d . . .
H20A H 0.8338 -0.0332 0.7606 0.100 Uiso 1 1 calc R . .
C21 C 0.9047(2) 0.0483(5) 0.78789(19) 0.0881(18) Uani 1 1 d . . .
H21A H 0.9224 -0.0240 0.8016 0.106 Uiso 1 1 calc R . .
C22 C 0.93078(19) 0.1616(5) 0.79238(16) 0.0729(15) Uani 1 1 d . . .
H22A H 0.9662 0.1676 0.8096 0.087 Uiso 1 1 calc R . .
C23 C 0.90405(15) 0.2669(4) 0.77121(12) 0.0527(10) Uani 1 1 d . . .
C24 C 0.92687(14) 0.3921(4) 0.77382(12) 0.0465(9) Uani 1 1 d . . .
C25 C 0.97651(15) 0.4249(5) 0.80159(13) 0.0600(12) Uani 1 1 d . . .
H25A H 0.9983 0.3642 0.8194 0.072 Uiso 1 1 calc R . .
C26 C 0.99298(16) 0.5475(5) 0.80245(13) 0.0579(11) Uani 1 1 d . . .
H26A H 1.0259 0.5722 0.8214 0.069 Uiso 1 1 calc R . .
C27 C 0.96098(16) 0.6333(4) 0.77541(12) 0.0518(10) Uani 1 1 d . . .
H27A H 0.9719 0.7171 0.7753 0.062 Uiso 1 1 calc R . .
C28 C 0.91261(14) 0.5954(4) 0.74828(11) 0.0441(8) Uani 1 1 d . . .
H28A H 0.8910 0.6545 0.7295 0.053 Uiso 1 1 calc R . .
C29 C 0.77484(15) 0.6647(4) 0.69245(13) 0.0538(10) Uani 1 1 d . . .
H29A H 0.7665 0.6600 0.7169 0.065 Uiso 1 1 calc R . .
C30 C 0.75880(17) 0.7687(4) 0.66708(14) 0.0614(12) Uani 1 1 d . . .
H30A H 0.7406 0.8343 0.6745 0.074 Uiso 1 1 calc R . .
C31 C 0.76975(18) 0.7755(4) 0.63074(14) 0.0616(12) Uani 1 1 d . . .
H31A H 0.7587 0.8452 0.6128 0.074 Uiso 1 1 calc R . .
C32 C 0.79712(15) 0.6790(4) 0.62103(12) 0.0483(9) Uani 1 1 d . . .
H32A H 0.8046 0.6812 0.5962 0.058 Uiso 1 1 calc R . .
C33 C 0.81360(13) 0.5782(3) 0.64862(11) 0.0394(8) Uani 1 1 d . . .
C34 C 0.84341(13) 0.4714(3) 0.64152(10) 0.0376(8) Uani 1 1 d . . .
C35 C 0.86399(16) 0.4670(4) 0.60984(11) 0.0465(9) Uani 1 1 d . . .
H35A H 0.8599 0.5358 0.5917 0.056 Uiso 1 1 calc R . .
C36 C 0.89049(17) 0.3611(4) 0.60513(13) 0.0536(10) Uani 1 1 d . . .
H36A H 0.9052 0.3569 0.5841 0.064 Uiso 1 1 calc R . .
C37 C 0.89495(17) 0.2616(4) 0.63200(13) 0.0544(10) Uani 1 1 d . . .
H37A H 0.9118 0.1872 0.6289 0.065 Uiso 1 1 calc R . .
C38 C 0.87458(15) 0.2718(4) 0.66348(12) 0.0478(9) Uani 1 1 d . . .
H38A H 0.8784 0.2038 0.6819 0.057 Uiso 1 1 calc R . .

loop_
_atom_site_aniso_label
_atom_site_aniso_U_11
_atom_site_aniso_U_22
_atom_site_aniso_U_33
_atom_site_aniso_U_23
_atom_site_aniso_U_13
_atom_site_aniso_U_12
Co1 0.0311(3) 0.0545(3) 0.0316(3) 0.0080(2) 0.0069(2) -0.0015(2)
S1 0.0335(5) 0.0969(8) 0.0346(5) 0.0084(5) 0.0103(4) 0.0009(5)
S2 0.0381(5) 0.0873(8) 0.0435(6) 0.0156(5) 0.0027(4) -0.0147(5)
N1 0.061(2) 0.0497(18) 0.0472(19) -0.0042(15) 0.0184(17) -0.0067(16)
N2 0.0481(18) 0.0501(18) 0.0408(17) 0.0042(14) 0.0060(15) 0.0018(15)
N3 0.0380(16) 0.061(2) 0.0427(17) 0.0158(15) 0.0080(14) -0.0037(15)
N4 0.0321(14) 0.0556(18) 0.0323(15) 0.0043(13) 0.0116(12) -0.0011(13)
N5 0.0338(15) 0.0542(18) 0.0307(15) 0.0030(13) 0.0065(12) 0.0064(13)
N6 0.0344(15) 0.0448(16) 0.0330(15) 0.0005(13) 0.0063(12) -0.0001(13)
P1 0.0813(9) 0.0604(7) 0.0548(7) 0.0090(6) 0.0236(6) -0.0016(6)
P2 0.0678(9) 0.0550(7) 0.1365(15) 0.0343(9) 0.0345(9) 0.0043(6)
P3 0.0612(7) 0.0586(7) 0.0578(7) 0.0101(5) 0.0251(6) 0.0040(5)
F1 0.112(3) 0.259(6) 0.094(3) 0.084(3) 0.029(2) 0.059(3)
F2 0.091(3) 0.194(4) 0.112(3) 0.055(3) 0.027(2) 0.032(3)
F3 0.183(4) 0.087(2) 0.122(3) 0.002(2) 0.092(3) -0.037(3)
F4 0.216(5) 0.104(3) 0.103(3) -0.037(2) 0.079(3) -0.048(3)
F5 0.247(5) 0.079(2) 0.083(2) 0.0079(18) 0.084(3) 0.010(3)
F6 0.132(3) 0.097(2) 0.114(3) 0.021(2) 0.056(2) -0.030(2)
C1 0.0331(17) 0.063(2) 0.0344(18) 0.0078(17) 0.0132(15) 0.0092(17)
C2 0.053(2) 0.047(2) 0.042(2) 0.0091(17) 0.0067(18) -0.0015(18)
C3 0.054(2) 0.046(2) 0.038(2) 0.0109(17) -0.0007(18) 0.0035(18)
C4 0.0431(19) 0.0431(19) 0.0415(19) 0.0004(16) 0.0158(16) 0.0037(16)
C5 0.072(3) 0.041(2) 0.053(2) 0.0094(18) 0.029(2) 0.0096(19)
C6 0.059(2) 0.054(2) 0.041(2) 0.0139(18) 0.0201(19) 0.019(2)
C7 0.061(6) 0.071(6) 0.044(5) -0.005(4) -0.002(4) 0.002(5)
C8 0.074(7) 0.142(13) 0.078(7) -0.012(7) 0.024(6) -0.056(8)
C9 0.106(8) 0.057(5) 0.053(5) -0.015(4) 0.026(5) 0.010(5)
F7 0.091(8) 0.078(6) 0.25(2) 0.016(11) 0.086(14) 0.014(5)
F8 0.122(8) 0.096(7) 0.245(15) -0.073(10) 0.084(11) -0.037(6)
F9 0.090(6) 0.065(5) 0.062(4) 0.002(4) -0.009(4) 0.007(4)
F10 0.070(8) 0.133(10) 0.196(12) 0.094(9) 0.023(7) 0.022(7)
F11 0.148(9) 0.078(6) 0.072(5) 0.015(4) 0.040(6) 0.012(6)
F12 0.236(17) 0.149(13) 0.225(18) 0.133(13) 0.143(15) 0.041(11)
F13 0.050(5) 0.144(11) 0.27(2) 0.101(12) 0.008(8) 0.026(7)
F14 0.255(16) 0.067(5) 0.099(6) -0.016(4) 0.052(9) 0.041(8)
F15 0.196(13) 0.073(5) 0.057(5) -0.012(4) -0.024(6) 0.011(7)
F16 0.059(4) 0.093(5) 0.141(10) 0.055(6) 0.035(5) 0.005(4)
F17 0.108(6) 0.075(6) 0.062(6) 0.020(5) 0.041(5) -0.006(5)
F18 0.152(11) 0.107(11) 0.083(6) 0.044(7) 0.060(6) 0.001(7)
C7' 0.160(16) 0.141(15) 0.037(6) -0.017(8) 0.024(8) -0.077(13)
C8' 0.054(6) 0.064(7) 0.121(11) -0.025(7) -0.015(7) 0.004(5)
C9' 0.089(8) 0.050(5) 0.077(7) -0.017(5) 0.036(7) 0.004(5)
F7' 0.081(7) 0.130(12) 0.21(2) -0.034(14) 0.068(14) 0.011(7)
F8' 0.075(5) 0.047(4) 0.160(11) -0.013(7) 0.051(8) -0.006(3)
F9' 0.207(17) 0.099(11) 0.167(16) -0.054(8) -0.025(12) -0.026(9)
F10' 0.062(6) 0.100(8) 0.076(6) -0.002(6) 0.035(5) -0.027(5)
F11' 0.187(17) 0.116(11) 0.087(8) 0.046(7) -0.053(10) -0.002(10)
F12' 0.143(9) 0.096(7) 0.081(6) 0.039(5) 0.043(6) 0.052(7)
F13' 0.118(11) 0.116(10) 0.105(7) -0.016(8) 0.030(7) -0.067(9)
F14' 0.110(7) 0.087(6) 0.095(6) -0.021(5) 0.060(6) -0.001(5)
F15' 0.157(12) 0.098(8) 0.128(11) 0.050(8) 0.104(11) 0.078(8)
F16' 0.062(7) 0.33(3) 0.061(5) 0.009(11) -0.008(5) -0.060(10)
F17' 0.21(2) 0.114(12) 0.121(13) 0.079(10) 0.048(12) 0.016(11)
F18' 0.075(6) 0.065(7) 0.142(13) 0.042(7) 0.063(7) 0.011(5)
C10 0.0339(18) 0.060(2) 0.041(2) 0.0052(18) 0.0026(16) -0.0063(17)
C11 0.049(2) 0.046(2) 0.048(2) -0.0004(18) -0.0014(18) 0.0058(18)
C12 0.056(2) 0.046(2) 0.045(2) -0.0069(18) 0.0062(19) 0.0063(18)
C13 0.0385(18) 0.0426(18) 0.0350(18) 0.0000(15) 0.0020(15) -0.0036(15)
C14 0.045(2) 0.056(2) 0.046(2) 0.0015(19) 0.0055(18) 0.0158(18)
C15 0.043(2) 0.078(3) 0.040(2) -0.003(2) 0.0089(17) 0.008(2)
C16 0.120(5) 0.074(3) 0.038(2) -0.007(2) 0.010(3) 0.023(3)
C17 0.105(4) 0.089(4) 0.079(4) 0.026(3) 0.028(3) -0.028(3)
C18 0.060(3) 0.114(4) 0.046(3) 0.003(3) -0.005(2) 0.033(3)
C19 0.054(2) 0.065(3) 0.064(3) 0.021(2) 0.012(2) -0.006(2)
C20 0.076(3) 0.066(3) 0.095(4) 0.031(3) 0.015(3) -0.009(3)
C21 0.073(3) 0.079(4) 0.096(4) 0.042(3) 0.009(3) 0.005(3)
C22 0.053(3) 0.083(3) 0.069(3) 0.033(3) 0.004(2) 0.005(2)
C23 0.0381(19) 0.069(3) 0.046(2) 0.019(2) 0.0082(17) 0.0019(19)
C24 0.0333(18) 0.067(2) 0.0385(19) 0.0114(18) 0.0117(15) 0.0014(17)
C25 0.035(2) 0.090(3) 0.046(2) 0.017(2) 0.0032(17) -0.001(2)
C26 0.036(2) 0.092(3) 0.042(2) -0.002(2) 0.0099(17) -0.014(2)
C27 0.046(2) 0.068(3) 0.043(2) -0.005(2) 0.0186(18) -0.010(2)
C28 0.0397(19) 0.057(2) 0.0361(19) -0.0019(17) 0.0136(16) -0.0021(17)
C29 0.042(2) 0.078(3) 0.041(2) -0.002(2) 0.0138(17) 0.014(2)
C30 0.054(2) 0.071(3) 0.055(3) 0.002(2) 0.013(2) 0.027(2)
C31 0.061(3) 0.061(3) 0.055(3) 0.016(2) 0.011(2) 0.017(2)
C32 0.049(2) 0.052(2) 0.041(2) 0.0093(17) 0.0125(17) 0.0074(18)
C33 0.0361(18) 0.0466(19) 0.0323(17) 0.0001(15) 0.0082(15) 0.0001(15)
C34 0.0376(18) 0.0403(18) 0.0308(17) -0.0005(14) 0.0069(14) -0.0039(14)
C35 0.056(2) 0.049(2) 0.0349(19) 0.0008(16) 0.0168(17) -0.0023(18)
C36 0.064(3) 0.058(2) 0.044(2) -0.0087(19) 0.025(2) 0.002(2)
C37 0.060(2) 0.054(2) 0.048(2) -0.0109(19) 0.016(2) 0.005(2)
C38 0.050(2) 0.043(2) 0.044(2) 0.0011(17) 0.0087(18) 0.0002(17)

loop_
_atom_type_symbol
_atom_type_description
_atom_type_scat_dispersion_real
_atom_type_scat_dispersion_imag
_atom_type_scat_source
C C 0.0033 0.0016 'International Tables Vol C Tables 4.2.6.8 and 6.1.1.4'
H H 0.0000 0.0000 'International Tables Vol C Tables 4.2.6.8 and 6.1.1.4'
N N 0.0061 0.0033 'International Tables Vol C Tables 4.2.6.8 and 6.1.1.4'
F F 0.0171 0.0103 'International Tables Vol C Tables 4.2.6.8 and 6.1.1.4'
P P 0.1023 0.0942 'International Tables Vol C Tables 4.2.6.8 and 6.1.1.4'
S S 0.1246 0.1234 'International Tables Vol C Tables 4.2.6.8 and 6.1.1.4'
Co Co 0.3494 0.9721 'International Tables Vol C Tables 4.2.6.8 and 6.1.1.4'

loop_
_geom_angle_atom_site_label_1
_geom_angle_atom_site_label_2
_geom_angle_atom_site_label_3
_geom_angle
N3 Co1 N5 175.03(14)
N3 Co1 N4 82.52(13)
N5 Co1 N4 94.85(13)
N3 Co1 N6 93.36(14)
N5 Co1 N6 82.36(13)
N4 Co1 N6 89.06(12)
N3 Co1 S2 94.04(10)
N5 Co1 S2 88.92(10)
N4 Co1 S2 174.21(9)
N6 Co1 S2 95.82(9)
N3 Co1 S1 88.78(11)
N5 Co1 S1 95.59(10)
N4 Co1 S1 93.08(9)
N6 Co1 S1 177.16(9)
S2 Co1 S1 82.15(5)
C1 S1 Co1 110.49(13)
C10 S2 Co1 108.79(13)
C9' N1 C7' 108.6(9)
C9' N1 C8 60.6(8)
C7' N1 C8 143.2(7)
C9' N1 C4 113.3(5)
C7' N1 C4 106.1(6)
C8 N1 C4 110.4(5)
C9' N1 C7 130.8(6)
C7' N1 C7 49.0(8)
C8 N1 C7 108.6(7)
C4 N1 C7 115.1(4)
C9' N1 C8' 108.2(8)
C7' N1 C8' 112.9(11)
C8 N1 C8' 50.8(7)
C4 N1 C8' 107.9(5)
C7 N1 C8' 64.4(7)
C9' N1 C9 49.6(6)
C7' N1 C9 61.8(9)
C8 N1 C9 108.0(8)
C4 N1 C9 110.6(5)
C7 N1 C9 103.7(6)
C8' N1 C9 140.9(6)
C16 N2 C18 109.4(4)
C16 N2 C17 108.7(4)
C18 N2 C17 106.8(4)
C16 N2 C13 112.5(3)
C18 N2 C13 111.4(3)
C17 N2 C13 107.9(3)
C19 N3 C23 118.6(3)
C19 N3 Co1 127.2(3)
C23 N3 Co1 114.2(3)
C28 N4 C24 118.8(3)
C28 N4 Co1 126.7(2)
C24 N4 Co1 114.3(3)
C29 N5 C33 117.9(3)
C29 N5 Co1 127.5(3)
C33 N5 Co1 114.5(2)
C38 N6 C34 118.1(3)
C38 N6 Co1 127.9(3)
C34 N6 Co1 113.8(2)
F4 P1 F1 92.0(3)
F4 P1 F2 91.4(3)
F1 P1 F2 176.6(3)
F4 P1 F3 88.9(2)
F1 P1 F3 89.3(3)
F2 P1 F3 90.7(3)
F4 P1 F5 179.7(3)
F1 P1 F5 87.9(3)
F2 P1 F5 88.7(3)
F3 P1 F5 91.3(2)
F4 P1 F6 92.1(2)
F1 P1 F6 92.5(3)
F2 P1 F6 87.4(2)
F3 P1 F6 177.9(3)
F5 P1 F6 87.7(2)
F9' P2 F11' 96.4(12)
F9' P2 F12 113.4(15)
F11' P2 F12 144.5(11)
F9' P2 F8' 164.3(12)
F11' P2 F8' 99.3(9)
F12 P2 F8' 51.6(7)
F9' P2 F10 95.3(14)
F11' P2 F10 101.8(12)
F12 P2 F10 94.4(9)
F8' P2 F10 82.3(8)
F9' P2 F7 93.8(13)
F11' P2 F7 65.5(11)
F12 P2 F7 92.7(9)
F8' P2 F7 92.0(8)
F10 P2 F7 165.2(10)
F9' P2 F10' 85.2(14)
F11' P2 F10' 97.2(11)
F12 P2 F10' 103.7(9)
F8' P2 F10' 93.6(7)
F10 P2 F10' 11.6(12)
F7 P2 F10' 162.6(9)
F9' P2 F7' 85.9(15)
F11' P2 F7' 94.9(12)
F12 P2 F7' 69.8(10)
F8' P2 F7' 91.9(10)
F10 P2 F7' 163.1(10)
F7 P2 F7' 29.7(10)
F10' P2 F7' 165.7(9)
F9' P2 F11 79.5(12)
F11' P2 F11 23.1(10)
F12 P2 F11 166.5(10)
F8' P2 F11 115.8(7)
F10 P2 F11 87.7(8)
F7 P2 F11 82.4(8)
F10' P2 F11 80.3(7)
F7' P2 F11 109.0(9)
F9' P2 F9 4.8(17)
F11' P2 F9 99.5(8)
F12 P2 F9 109.3(10)
F8' P2 F9 160.7(7)
F10 P2 F9 98.1(8)
F7 P2 F9 91.8(8)
F10' P2 F9 88.4(7)
F7' P2 F9 82.1(10)
F11 P2 F9 83.5(5)
F9' P2 F12' 79.2(11)
F11' P2 F12' 175.5(8)
F12 P2 F12' 38.7(8)
F8' P2 F12' 85.1(6)
F10 P2 F12' 79.8(8)
F7 P2 F12' 113.4(8)
F10' P2 F12' 83.5(6)
F7' P2 F12' 83.8(8)
F11 P2 F12' 154.2(6)
F9 P2 F12' 76.1(5)
F9' P2 F8 160.2(13)
F11' P2 F8 65.2(9)
F12 P2 F8 86.4(8)
F8' P2 F8 35.1(5)
F10 P2 F8 82.1(9)
F7 P2 F8 85.4(9)
F10' P2 F8 89.7(7)
F7' P2 F8 102.3(10)
F11 P2 F8 80.7(6)
F9 P2 F8 164.2(7)
F12' P2 F8 119.3(6)
F16' P3 F13 149.2(11)
F16' P3 F17' 87.6(13)
F13 P3 F17' 89.9(13)
F16' P3 F18 82.7(9)
F13 P3 F18 98.0(9)
F17' P3 F18 170.2(14)
F16' P3 F15' 92.3(9)
F13 P3 F15' 116.9(9)
F17' P3 F15' 76.2(12)
F18 P3 F15' 104.9(8)
F16' P3 F14 52.2(8)
F13 P3 F14 97.0(9)
F17' P3 F14 88.2(12)
F18 P3 F14 85.2(8)
F15' P3 F14 142.2(9)
F16' P3 F15 121.0(10)
F13 P3 F15 89.8(8)
F17' P3 F15 94.8(12)
F18 P3 F15 91.0(8)
F15' P3 F15 33.4(5)
F14 P3 F15 172.6(6)
F16' P3 F14' 95.1(9)
F13 P3 F14' 55.0(7)
F17' P3 F14' 99.5(12)
F18 P3 F14' 80.6(8)
F15' P3 F14' 171.3(7)
F14 P3 F14' 43.8(6)
F15 P3 F14' 141.6(7)
F16' P3 F17 92.2(9)
F13 P3 F17 82.2(9)
F17' P3 F17 8.7(18)
F18 P3 F17 170.4(9)
F15' P3 F17 83.4(7)
F14 P3 F17 85.2(7)
F15 P3 F17 98.7(7)
F14' P3 F17 91.8(7)
F16' P3 F13' 178.8(8)
F13 P3 F13' 31.0(7)
F17' P3 F13' 93.6(13)
F18 P3 F13' 96.1(9)
F15' P3 F13' 87.9(8)
F14 P3 F13' 127.9(8)
F15 P3 F13' 58.8(6)
F14' P3 F13' 84.8(6)
F17 P3 F13' 89.0(8)
F16' P3 F18' 97.3(10)
F13 P3 F18' 90.5(8)
F17' P3 F18' 169.5(13)
F18 P3 F18' 17.8(13)
F15' P3 F18' 94.2(7)
F14 P3 F18' 102.2(8)
F15 P3 F18' 74.7(9)
F14' P3 F18' 89.4(7)
F17 P3 F18' 170.3(10)
F13' P3 F18' 81.4(9)
F16' P3 F16 35.1(9)
F13 P3 F16 175.7(9)
F17' P3 F16 90.5(13)
F18 P3 F16 82.0(8)
F15' P3 F16 59.1(7)
F14 P3 F16 87.3(7)
F15 P3 F16 85.9(6)
F14' P3 F16 129.1(6)
F17 P3 F16 98.5(8)
F13' P3 F16 144.6(7)
F18' P3 F16 88.2(6)
C2 C1 C6 117.0(4)
C2 C1 S1 121.0(3)
C6 C1 S1 121.8(3)
C3 C2 C1 121.3(4)
C3 C2 H2A 119.3
C1 C2 H2A 119.3
C4 C3 C2 119.9(3)
C4 C3 H3A 120.1
C2 C3 H3A 120.1
C3 C4 C5 120.1(4)
C3 C4 N1 119.5(3)
C5 C4 N1 120.4(4)
C6 C5 C4 119.6(4)
C6 C5 H5A 120.2
C4 C5 H5A 120.2
C5 C6 C1 122.1(4)
C5 C6 H6A 119.0
C1 C6 H6A 119.0
N1 C7 H7A 109.5
N1 C7 H7B 109.5
H7A C7 H7B 109.5
N1 C7 H7C 109.5
H7A C7 H7C 109.5
H7B C7 H7C 109.5
N1 C8 H8A 109.5
N1 C8 H8B 109.5
H8A C8 H8B 109.5
N1 C8 H8C 109.5
H8A C8 H8C 109.5
H8B C8 H8C 109.5
N1 C9 H9A 109.5
N1 C9 H9B 109.5
H9A C9 H9B 109.5
N1 C9 H9C 109.5
H9A C9 H9C 109.5
H9B C9 H9C 109.5
N1 C7' H7'A 109.5
N1 C7' H7'B 109.5
H7'A C7' H7'B 109.5
N1 C7' H7'C 109.5
H7'A C7' H7'C 109.5
H7'B C7' H7'C 109.5
N1 C8' H8'A 109.5
N1 C8' H8'B 109.5
H8'A C8' H8'B 109.5
N1 C8' H8'C 109.5
H8'A C8' H8'C 109.5
H8'B C8' H8'C 109.5
N1 C9' H9'A 109.5
N1 C9' H9'B 109.5
H9'A C9' H9'B 109.5
N1 C9' H9'C 109.5
H9'A C9' H9'C 109.5
H9'B C9' H9'C 109.5
C11 C10 C15 118.2(4)
C11 C10 S2 121.4(3)
C15 C10 S2 120.4(3)
C10 C11 C12 121.3(4)
C10 C11 H11A 119.4
C12 C11 H11A 119.4
C13 C12 C11 119.3(4)
C13 C12 H12A 120.4
C11 C12 H12A 120.4
C14 C13 C12 120.9(3)
C14 C13 N2 119.1(3)
C12 C13 N2 120.0(4)
C13 C14 C15 119.4(4)
C13 C14 H14A 120.3
C15 C14 H14A 120.3
C14 C15 C10 120.9(4)
C14 C15 H15A 119.5
C10 C15 H15A 119.5
N2 C16 H16A 109.5
N2 C16 H16B 109.5
H16A C16 H16B 109.5
N2 C16 H16C 109.5
H16A C16 H16C 109.5
H16B C16 H16C 109.5
N2 C17 H17A 109.5
N2 C17 H17B 109.5
H17A C17 H17B 109.5
N2 C17 H17C 109.5
H17A C17 H17C 109.5
H17B C17 H17C 109.5
N2 C18 H18A 109.5
N2 C18 H18B 109.5
H18A C18 H18B 109.5
N2 C18 H18C 109.5
H18A C18 H18C 109.5
H18B C18 H18C 109.5
N3 C19 C20 122.5(4)
N3 C19 H19A 118.8
C20 C19 H19A 118.8
C19 C20 C21 119.2(5)
C19 C20 H20A 120.4
C21 C20 H20A 120.4
C20 C21 C22 119.3(5)
C20 C21 H21A 120.4
C22 C21 H21A 120.4
C21 C22 C23 119.3(4)
C21 C22 H22A 120.4
C23 C22 H22A 120.4
N3 C23 C22 121.1(4)
N3 C23 C24 114.3(3)
C22 C23 C24 124.6(4)
N4 C24 C25 121.4(4)
N4 C24 C23 114.5(3)
C25 C24 C23 124.1(4)
C26 C25 C24 118.9(4)
C26 C25 H25A 120.6
C24 C25 H25A 120.6
C27 C26 C25 119.4(4)
C27 C26 H26A 120.3
C25 C26 H26A 120.3
C26 C27 C28 119.3(4)
C26 C27 H27A 120.3
C28 C27 H27A 120.3
N4 C28 C27 122.2(4)
N4 C28 H28A 118.9
C27 C28 H28A 118.9
N5 C29 C30 122.8(4)
N5 C29 H29A 118.6
C30 C29 H29A 118.6
C29 C30 C31 119.2(4)
C29 C30 H30A 120.4
C31 C30 H30A 120.4
C32 C31 C30 119.1(4)
C32 C31 H31A 120.4
C30 C31 H31A 120.4
C31 C32 C33 118.9(4)
C31 C32 H32A 120.5
C33 C32 H32A 120.5
N5 C33 C32 122.0(3)
N5 C33 C34 114.6(3)
C32 C33 C34 123.3(3)
N6 C34 C35 121.9(3)
N6 C34 C33 114.2(3)
C35 C34 C33 123.9(3)
C36 C35 C34 119.6(4)
C36 C35 H35A 120.2
C34 C35 H35A 120.2
C37 C36 C35 118.4(4)
C37 C36 H36A 120.8
C35 C36 H36A 120.8
C36 C37 C38 119.7(4)
C36 C37 H37A 120.2
C38 C37 H37A 120.2
N6 C38 C37 122.4(4)
N6 C38 H38A 118.8
C37 C38 H38A 118.8

loop_
_geom_bond_atom_site_label_1
_geom_bond_atom_site_label_2
_geom_bond_distance
Co1 N3 1.951(3)
Co1 N5 1.952(3)
Co1 N4 1.964(3)
Co1 N6 1.977(3)
Co1 S2 2.2760(12)
Co1 S1 2.2819(13)
S1 C1 1.772(4)
S2 C10 1.767(4)
N1 C9' 1.468(10)
N1 C7' 1.481(14)
N1 C8 1.489(11)
N1 C4 1.494(5)
N1 C7 1.513(10)
N1 C8' 1.525(12)
N1 C9 1.561(9)
N2 C16 1.482(5)
N2 C18 1.496(5)
N2 C17 1.498(6)
N2 C13 1.507(5)
N3 C19 1.340(5)
N3 C23 1.364(5)
N4 C28 1.337(5)
N4 C24 1.348(5)
N5 C29 1.342(5)
N5 C33 1.351(5)
N6 C38 1.343(5)
N6 C34 1.350(4)
P1 F4 1.550(4)
P1 F1 1.555(4)
P1 F2 1.559(4)
P1 F3 1.570(4)
P1 F5 1.583(4)
P1 F6 1.587(3)
P2 F9' 1.38(2)
P2 F11' 1.381(14)
P2 F12 1.418(9)
P2 F8' 1.514(10)
P2 F10 1.543(16)
P2 F7 1.57(2)
P2 F10' 1.600(16)
P2 F7' 1.64(2)
P2 F11 1.692(11)
P2 F9 1.699(15)
P2 F12' 1.731(10)
P2 F8 1.740(12)
P3 F16' 1.465(10)
P3 F13 1.500(9)
P3 F17' 1.52(3)
P3 F18 1.535(14)
P3 F15' 1.550(10)
P3 F14 1.552(8)
P3 F15 1.570(9)
P3 F14' 1.594(8)
P3 F17 1.608(16)
P3 F13' 1.612(12)
P3 F18' 1.634(17)
P3 F16 1.640(9)
C1 C2 1.390(5)
C1 C6 1.395(6)
C2 C3 1.379(5)
C2 H2A 0.9400
C3 C4 1.373(5)
C3 H3A 0.9400
C4 C5 1.380(5)
C5 C6 1.364(6)
C5 H5A 0.9400
C6 H6A 0.9400
C7 H7A 0.9700
C7 H7B 0.9700
C7 H7C 0.9700
C8 H8A 0.9700
C8 H8B 0.9700
C8 H8C 0.9700
C9 H9A 0.9700
C9 H9B 0.9700
C9 H9C 0.9700
C7' H7'A 0.9700
C7' H7'B 0.9700
C7' H7'C 0.9700
C8' H8'A 0.9700
C8' H8'B 0.9700
C8' H8'C 0.9700
C9' H9'A 0.9700
C9' H9'B 0.9700
C9' H9'C 0.9700
C10 C11 1.384(6)
C10 C15 1.391(6)
C11 C12 1.385(6)
C11 H11A 0.9400
C12 C13 1.378(5)
C12 H12A 0.9400
C13 C14 1.371(6)
C14 C15 1.388(6)
C14 H14A 0.9400
C15 H15A 0.9400
C16 H16A 0.9700
C16 H16B 0.9700
C16 H16C 0.9700
C17 H17A 0.9700
C17 H17B 0.9700
C17 H17C 0.9700
C18 H18A 0.9700
C18 H18B 0.9700
C18 H18C 0.9700
C19 C20 1.377(6)
C19 H19A 0.9400
C20 C21 1.378(7)
C20 H20A 0.9400
C21 C22 1.378(7)
C21 H21A 0.9400
C22 C23 1.391(6)
C22 H22A 0.9400
C23 C24 1.459(6)
C24 C25 1.396(5)
C25 C26 1.376(6)
C25 H25A 0.9400
C26 C27 1.370(6)
C26 H26A 0.9400
C27 C28 1.378(5)
C27 H27A 0.9400
C28 H28A 0.9400
C29 C30 1.377(6)
C29 H29A 0.9400
C30 C31 1.377(6)
C30 H30A 0.9400
C31 C32 1.377(6)
C31 H31A 0.9400
C32 C33 1.393(5)
C32 H32A 0.9400
C33 C34 1.466(5)
C34 C35 1.385(5)
C35 C36 1.378(6)
C35 H35A 0.9400
C36 C37 1.377(6)
C36 H36A 0.9400
C37 C38 1.378(6)
C37 H37A 0.9400
C38 H38A 0.9400

loop_
_geom_hbond_atom_site_label_D
_geom_hbond_atom_site_label_H
_geom_hbond_atom_site_label_A
_geom_hbond_distance_DH
_geom_hbond_distance_HA
_geom_hbond_distance_DA
_geom_hbond_angle_DHA
_geom_hbond_site_symmetry_A
C3 H3A F15 0.94 2.40 3.291(11) 158.0 1_545
C7 H7A F15 0.97 2.29 3.015(13) 130.7 1_545
C37 H37A F9 0.94 2.39 3.032(11) 125.4 1_545
C37 H37A F11 0.94 2.46 3.368(12) 161.1 1_545
C16 H16A F13 0.97 2.51 3.179(11) 125.8 8_465
C18 H18A F13 0.97 2.37 3.086(12) 129.8 8_465
C14 H14A F16 0.94 2.42 3.163(10) 135.7 4_646
C16 H16C F11 0.97 2.54 3.407(14) 149.0 7_666
C35 H35A F5 0.94 2.35 3.184(5) 147.9 7_666
C17 H17A F1 0.97 2.54 3.183(8) 123.6 7_666
C9 H9B F17 0.97 2.48 3.374(19) 153.1 .
C19 H19A S2 0.94 2.57 3.162(5) 121.7 .
C28 H28A F12 0.94 2.43 3.074(10) 125.3 .
C28 H28A N5 0.94 2.55 3.061(5) 114.5 .
C29 H29A S1 0.94 2.63 3.226(5) 121.4 .
C31 H31A F1 0.94 2.41 3.236(6) 146.2 .
C38 H38A N3 0.94 2.56 3.049(5) 113.0 .
C27 H27A F10 0.94 2.41 3.042(17) 124.8 2_756
C8 H8C F10 0.97 2.34 2.97(2) 121.7 2_756
C30 H30A S1 0.94 2.83 3.689(5) 151.9 4_656
C7 H7C F15 0.97 2.40 3.200(13) 139.1 5_777
